data_4309341
loop_
_publ_author_name
'Yan-Hui Shi'
'Wei-Zhong Chen'
'Kevin D. John'
'Ryan E. Da Re'
'Joshua L. Cohn'
'Guo-Lin Xu'
'Judith L. Eglin'
'Alfred P. Sattelberger'
'Curtis R. Hare'
'Tong Ren'

_publ_contact_author_address
; Department of Chemistry 
  University of Miami 
  PO BOX 249118 
  Coral Gables, FL 33124-0431 
  USA 
;
_publ_contact_author_email tren@miami.edu
_publ_contact_author_fax '(305) 284-1880'
_publ_contact_author_name 'Dr. Ren, Tong'
_publ_contact_author_phone '(305) 284-6617'
_publ_section_title
;
Diosmium(III) Compounds Supported by 2-Anilinopyridinate and Novel Alkynyl
Derivatives
;
_journal_name_full 'Inorganic Chemistry'
_journal_page_first 5719
_journal_page_last 5727
_journal_paper_doi 10.1021/ic050496r
_journal_volume 44
_journal_year 2005
_chemical_formula_sum 'C60 H48 N8 O Os2'
_chemical_formula_weight 1277.46
_chemical_name_systematic
; 
 ? 
;
_space_group_IT_number 2
_symmetry_cell_setting triclinic
_symmetry_space_group_name_Hall '-P 1'
_symmetry_space_group_name_H-M 'P -1'
_atom_sites_solution_hydrogens geom
_atom_sites_solution_primary direct
_atom_sites_solution_secondary difmap
_audit_creation_method SHELXL-97
_cell_angle_alpha 109.901(16)
_cell_angle_beta 99.449(19)
_cell_angle_gamma 103.367(13)
_cell_formula_units_Z 2
_cell_length_a 12.302(2)
_cell_length_b 14.129(2)
_cell_length_c 18.044(4)
_cell_measurement_reflns_used 4408
_cell_measurement_temperature 300(2)
_cell_measurement_theta_max 23.61
_cell_measurement_theta_min 2.27
_cell_volume 2766.2(10)
_computing_cell_refinement 'Bruker SMART'
_computing_data_collection 'Bruker SMART'
_computing_data_reduction 'Bruker SAINT'
_computing_molecular_graphics 'Bruker SHELXTL'
_computing_publication_material 'Bruker SHELXTL'
_computing_structure_refinement 'SHELXL-97 (Sheldrick, 1997)'
_computing_structure_solution 'SHELXS-97 (Sheldrick, 1990)'
_diffrn_ambient_temperature 300(2)
_diffrn_measured_fraction_theta_full 0.989
_diffrn_measured_fraction_theta_max 0.989
_diffrn_measurement_device_type 'CCD area detector'
_diffrn_measurement_method 'phi and omega scans'
_diffrn_radiation_monochromator graphite
_diffrn_radiation_source 'fine-focus sealed tube'
_diffrn_radiation_type MoK\a
_diffrn_radiation_wavelength 0.71073
_diffrn_reflns_av_R_equivalents 0.0605
_diffrn_reflns_av_sigmaI/netI 0.0996
_diffrn_reflns_limit_h_max 14
_diffrn_reflns_limit_h_min -12
_diffrn_reflns_limit_k_max 16
_diffrn_reflns_limit_k_min -16
_diffrn_reflns_limit_l_max 20
_diffrn_reflns_limit_l_min -21
_diffrn_reflns_number 14608
_diffrn_reflns_theta_full 25.00
_diffrn_reflns_theta_max 25.00
_diffrn_reflns_theta_min 1.24
_exptl_absorpt_coefficient_mu 4.633
_exptl_absorpt_correction_T_max 1.000000
_exptl_absorpt_correction_T_min 0.589520
_exptl_absorpt_correction_type empirical
_exptl_absorpt_process_details
; 
  SADABS, Absorption corrections using Bruker CCD based on the method of 
  Bob Blessing.  Acta Cryst. 1995, A51, 33 
;
_exptl_crystal_colour Black
_exptl_crystal_density_diffrn 1.512
_exptl_crystal_density_method 'not measured'
_exptl_crystal_description 'thin Plate'
_exptl_crystal_F_000 1228
_exptl_crystal_size_max 0.25
_exptl_crystal_size_mid 0.20
_exptl_crystal_size_min 0.02
_refine_diff_density_max 2.303
_refine_diff_density_min -1.549
_refine_diff_density_rms 0.191
_refine_ls_extinction_method none
_refine_ls_goodness_of_fit_ref 1.027
_refine_ls_hydrogen_treatment mixed
_refine_ls_matrix_type full
_refine_ls_number_parameters 629
_refine_ls_number_reflns 9646
_refine_ls_number_restraints 0
_refine_ls_restrained_S_all 1.027
_refine_ls_R_factor_all 0.0933
_refine_ls_R_factor_gt 0.0578
_refine_ls_shift/su_max 0.001
_refine_ls_shift/su_mean 0.000
_refine_ls_structure_factor_coef Fsqd
_refine_ls_weighting_details 'calc w=1/[\s^2^(Fo^2^)+(0.0720P)^2^+0.0000P] where P=(Fo^2^+2Fc^2^)/3'
_refine_ls_weighting_scheme calc
_refine_ls_wR_factor_gt 0.1491
_refine_ls_wR_factor_ref 0.1619
_reflns_number_gt 5613
_reflns_number_total 9646
_reflns_threshold_expression >2sigma(I)
_cod_data_source_file ic050496rsi20050403_110503_4.cif
_cod_data_source_block compd2b
_cod_depositor_comments
;
The following automatic conversions were performed:
'_symmetry_cell_setting' value 'Triclinic' changed to 'triclinic'
according to '/home/saulius/struct/CIF-dictionaries/cif_core.dic'
dictionary named 'cif_core.dic' version 2.4.1 from
2010-06-29.

'_exptl_absorpt_correction_type' value 'Empirical' changed to
'empirical' according to
'/home/saulius/struct/CIF-dictionaries/cif_core.dic' dictionary named
'cif_core.dic' version 2.4.1 from 2010-06-29.

Automatic conversion script
Id: cif_fix_enum 1527 2010-12-29 10:47:43Z saulius 
;
_cod_original_cell_volume 2766.2(9)
_cod_database_code 4309341

loop_
_symmetry_equiv_pos_as_xyz
'x, y, z'
'-x, -y, -z'

loop_
_atom_site_label
_atom_site_type_symbol
_atom_site_fract_x
_atom_site_fract_y
_atom_site_fract_z
_atom_site_U_iso_or_equiv
_atom_site_adp_type
_atom_site_occupancy
_atom_site_symmetry_multiplicity
_atom_site_calc_flag
_atom_site_refinement_flags
_atom_site_disorder_assembly
_atom_site_disorder_group
Os1 Os 0.95391(4) 0.73440(4) 0.26178(3) 0.05781(18) Uani 1 1 d . . .
Os2 Os 0.79411(4) 0.59050(4) 0.26052(3) 0.05076(17) Uani 1 1 d . . .
N1 N 1.0360(9) 0.7056(8) 0.3642(6) 0.062(3) Uani 1 1 d . . .
N2 N 0.8591(10) 0.6149(8) 0.3760(6) 0.060(3) Uani 1 1 d . . .
N3 N 0.8984(10) 0.8482(8) 0.3341(6) 0.073(3) Uani 1 1 d . . .
N4 N 0.7203(8) 0.7142(8) 0.2978(6) 0.056(2) Uani 1 1 d . . .
N6 N 0.7428(8) 0.5723(7) 0.1366(5) 0.047(2) Uani 1 1 d . . .
N5 N 0.8622(9) 0.7402(8) 0.1628(7) 0.066(3) Uani 1 1 d . . .
N7 N 0.9968(8) 0.6063(8) 0.1853(6) 0.054(2) Uani 1 1 d . . .
N8 N 0.8792(8) 0.4871(7) 0.2230(6) 0.052(2) Uani 1 1 d . . .
C1 C 1.1165(11) 0.8418(12) 0.2777(8) 0.083(5) Uani 1 1 d . . .
C2 C 1.2064(12) 0.8987(12) 0.2890(11) 0.098(6) Uani 1 1 d . . .
C3 C 0.6340(10) 0.4966(10) 0.2365(7) 0.063(4) Uani 1 1 d . . .
C4 C 0.5355(12) 0.4331(10) 0.2165(8) 0.062(3) Uani 1 1 d . . .
C5 C 1.3080(13) 0.9805(12) 0.3083(11) 0.089(5) Uani 1 1 d . . .
C6 C 1.4104(16) 0.9786(15) 0.3392(19) 0.191(14) Uani 1 1 d . . .
H6A H 1.4169 0.9194 0.3490 0.229 Uiso 1 1 calc R . .
C7 C 1.5075(19) 1.060(2) 0.358(2) 0.234(17) Uani 1 1 d . . .
H7A H 1.5763 1.0577 0.3867 0.281 Uiso 1 1 calc R . .
C8 C 1.5112(17) 1.1433(18) 0.3363(16) 0.140(9) Uani 1 1 d . . .
H8A H 1.5817 1.1922 0.3443 0.168 Uiso 1 1 calc R . .
C9 C 1.408(2) 1.1544(14) 0.3026(14) 0.132(8) Uani 1 1 d . . .
H9A H 1.4059 1.2119 0.2891 0.159 Uiso 1 1 calc R . .
C10 C 1.3070(14) 1.0728(12) 0.2898(11) 0.110(6) Uani 1 1 d . . .
H10A H 1.2357 1.0784 0.2684 0.132 Uiso 1 1 calc R . .
C11 C 0.4222(12) 0.3589(11) 0.1925(10) 0.070(4) Uani 1 1 d . . .
C12 C 0.3375(15) 0.3748(15) 0.2291(12) 0.111(6) Uani 1 1 d . . .
H12A H 0.3558 0.4348 0.2770 0.133 Uiso 1 1 calc R . .
C13 C 0.228(2) 0.310(2) 0.201(2) 0.176(15) Uani 1 1 d . . .
H13A H 0.1740 0.3315 0.2272 0.212 Uiso 1 1 calc R . .
C14 C 0.194(3) 0.221(3) 0.141(3) 0.22(3) Uani 1 1 d . . .
H14A H 0.1199 0.1741 0.1285 0.270 Uiso 1 1 calc R . .
C15 C 0.272(2) 0.1966(19) 0.0956(17) 0.175(12) Uani 1 1 d . . .
H15A H 0.2510 0.1368 0.0472 0.210 Uiso 1 1 calc R . .
C16 C 0.3846(17) 0.2673(14) 0.1265(12) 0.112(6) Uani 1 1 d . . .
H16A H 0.4388 0.2491 0.0986 0.134 Uiso 1 1 calc R . .
C17 C 1.1539(11) 0.7377(11) 0.3917(8) 0.076(4) Uani 1 1 d . . .
H17A H 1.1966 0.7710 0.3645 0.091 Uiso 1 1 calc R . .
C18 C 1.2149(13) 0.7242(12) 0.4578(9) 0.088(5) Uani 1 1 d . . .
H18A H 1.2955 0.7454 0.4723 0.106 Uiso 1 1 calc R . .
C19 C 1.1541(14) 0.6790(13) 0.5013(10) 0.096(5) Uani 1 1 d . . .
H19A H 1.1918 0.6707 0.5467 0.116 Uiso 1 1 calc R . .
C20 C 1.0356(13) 0.6469(12) 0.4748(8) 0.082(4) Uani 1 1 d . . .
H20A H 0.9923 0.6154 0.5027 0.098 Uiso 1 1 calc R . .
C21 C 0.9763(11) 0.6600(10) 0.4060(8) 0.062(3) Uani 1 1 d . . .
C22 C 0.7948(8) 0.6022(8) 0.4305(6) 0.064(3) Uani 1 1 d G . .
C23 C 0.7997(9) 0.6885(8) 0.4999(6) 0.085(4) Uani 1 1 d G . .
H23A H 0.8474 0.7558 0.5107 0.102 Uiso 1 1 calc R . .
C24 C 0.7328(11) 0.6734(11) 0.5531(6) 0.126(7) Uani 1 1 d G . .
H24A H 0.7361 0.7308 0.5993 0.151 Uiso 1 1 calc R . .
C25 C 0.6610(10) 0.5721(13) 0.5369(8) 0.132(8) Uani 1 1 d G . .
H25A H 0.6166 0.5622 0.5722 0.158 Uiso 1 1 calc R . .
C26 C 0.6561(10) 0.4858(10) 0.4675(8) 0.120(6) Uani 1 1 d G . .
H26A H 0.6084 0.4185 0.4567 0.145 Uiso 1 1 calc R . .
C27 C 0.7229(10) 0.5009(8) 0.4143(6) 0.091(5) Uani 1 1 d G . .
H27A H 0.7197 0.4435 0.3682 0.109 Uiso 1 1 calc R . .
C28 C 0.9700(13) 0.9539(11) 0.3749(10) 0.099(5) Uani 1 1 d . . .
H28A H 1.0477 0.9716 0.3749 0.119 Uiso 1 1 calc R . .
C29 C 0.9244(17) 1.0312(13) 0.4148(12) 0.138(8) Uani 1 1 d . . .
H29A H 0.9705 1.1016 0.4406 0.165 Uiso 1 1 calc R . .
C30 C 0.8080(17) 1.0029(14) 0.4163(13) 0.134(8) Uani 1 1 d . . .
H30A H 0.7778 1.0545 0.4445 0.161 Uiso 1 1 calc R . .
C31 C 0.7391(14) 0.9009(12) 0.3772(10) 0.109(6) Uani 1 1 d . . .
H31A H 0.6616 0.8838 0.3777 0.131 Uiso 1 1 calc R . .
C32 C 0.7838(12) 0.8197(11) 0.3352(8) 0.068(4) Uani 1 1 d . . .
C33 C 0.6006(11) 0.6966(9) 0.2930(8) 0.063(3) Uani 1 1 d . . .
C34 C 0.5270(11) 0.6951(10) 0.2256(8) 0.072(4) Uani 1 1 d . . .
H34A H 0.5571 0.7048 0.1838 0.086 Uiso 1 1 calc R . .
C35 C 0.4127(14) 0.6800(13) 0.2187(10) 0.093(5) Uani 1 1 d . . .
H35A H 0.3660 0.6808 0.1730 0.112 Uiso 1 1 calc R . .
C36 C 0.3651(14) 0.6637(14) 0.2781(12) 0.112(7) Uani 1 1 d . . .
H36A H 0.2863 0.6528 0.2730 0.134 Uiso 1 1 calc R . .
C37 C 0.4349(16) 0.6635(14) 0.3451(12) 0.110(6) Uani 1 1 d . . .
H37A H 0.4024 0.6537 0.3861 0.132 Uiso 1 1 calc R . .
C38 C 0.5521(13) 0.6773(12) 0.3545(9) 0.086(5) Uani 1 1 d . . .
H38A H 0.5976 0.6741 0.3996 0.104 Uiso 1 1 calc R . .
C39 C 0.6704(10) 0.4784(9) 0.0785(7) 0.055(3) Uani 1 1 d . . .
H39A H 0.6520 0.4215 0.0939 0.067 Uiso 1 1 calc R . .
C40 C 0.6229(10) 0.4610(9) -0.0005(7) 0.059(3) Uani 1 1 d . . .
H40A H 0.5742 0.3947 -0.0374 0.071 Uiso 1 1 calc R . .
C41 C 0.6492(11) 0.5448(10) -0.0238(8) 0.060(3) Uani 1 1 d . . .
H41A H 0.6150 0.5362 -0.0766 0.072 Uiso 1 1 calc R . .
C42 C 0.7240(10) 0.6395(10) 0.0291(7) 0.056(3) Uani 1 1 d . . .
H42A H 0.7419 0.6962 0.0134 0.067 Uiso 1 1 calc R . .
C43 C 0.7748(9) 0.6503(9) 0.1091(7) 0.050(3) Uani 1 1 d . . .
C44 C 0.8775(12) 0.8345(10) 0.1435(8) 0.072(4) Uani 1 1 d . . .
C45 C 0.7931(15) 0.8868(11) 0.1530(10) 0.094(5) Uani 1 1 d . . .
H45A H 0.7284 0.8614 0.1692 0.113 Uiso 1 1 calc R . .
C46 C 0.811(2) 0.9800(13) 0.1368(12) 0.125(7) Uani 1 1 d . . .
H46A H 0.7553 1.0150 0.1412 0.150 Uiso 1 1 calc R . .
C47 C 0.901(2) 1.0172(13) 0.1164(15) 0.135(9) Uani 1 1 d . . .
H47A H 0.9120 1.0800 0.1084 0.162 Uiso 1 1 calc R . .
C48 C 0.9812(16) 0.9662(16) 0.1065(14) 0.133(8) Uani 1 1 d . . .
H48A H 1.0451 0.9950 0.0909 0.160 Uiso 1 1 calc R . .
C49 C 0.9734(14) 0.8736(14) 0.1181(12) 0.115(6) Uani 1 1 d . . .
H49A H 1.0289 0.8391 0.1095 0.138 Uiso 1 1 calc R . .
C50 C 1.0702(10) 0.6256(11) 0.1383(8) 0.069(4) Uani 1 1 d . . .
H50A H 1.0965 0.6937 0.1398 0.082 Uiso 1 1 calc R . .
C51 C 1.1052(11) 0.5474(12) 0.0897(8) 0.074(4) Uani 1 1 d . . .
H51A H 1.1535 0.5623 0.0578 0.089 Uiso 1 1 calc R . .
C52 C 1.0675(12) 0.4414(12) 0.0874(8) 0.075(4) Uani 1 1 d . . .
H52A H 1.0907 0.3870 0.0549 0.090 Uiso 1 1 calc R . .
C53 C 0.9970(11) 0.4252(10) 0.1350(8) 0.063(3) Uani 1 1 d . . .
H53A H 0.9747 0.3588 0.1372 0.076 Uiso 1 1 calc R . .
C54 C 0.9563(10) 0.5046(10) 0.1812(7) 0.054(3) Uani 1 1 d . . .
C55 C 0.8729(11) 0.3999(10) 0.2465(7) 0.057(3) Uani 1 1 d . . .
C56 C 0.9720(15) 0.3971(13) 0.2955(9) 0.086(5) Uani 1 1 d . . .
H56A H 1.0418 0.4514 0.3140 0.104 Uiso 1 1 calc R . .
C57 C 0.960(2) 0.3066(17) 0.3157(10) 0.112(7) Uani 1 1 d . . .
H57A H 1.0256 0.3008 0.3454 0.134 Uiso 1 1 calc R . .
C58 C 0.858(2) 0.2283(16) 0.2938(11) 0.111(7) Uani 1 1 d . . .
H58A H 0.8540 0.1722 0.3102 0.133 Uiso 1 1 calc R . .
C59 C 0.7597(17) 0.2330(13) 0.2469(11) 0.102(6) Uani 1 1 d . . .
H59A H 0.6883 0.1814 0.2315 0.123 Uiso 1 1 calc R . .
C60 C 0.7735(15) 0.3221(11) 0.2229(9) 0.082(4) Uani 1 1 d . . .
H60A H 0.7096 0.3251 0.1893 0.098 Uiso 1 1 calc R . .
O O 0.352(4) 0.860(3) 0.049(2) 0.50(3) Uani 1 1 d . . .

loop_
_atom_site_aniso_label
_atom_site_aniso_U_11
_atom_site_aniso_U_22
_atom_site_aniso_U_33
_atom_site_aniso_U_23
_atom_site_aniso_U_13
_atom_site_aniso_U_12
Os1 0.0400(3) 0.0654(3) 0.0610(4) 0.0212(3) 0.0043(3) 0.0158(2)
Os2 0.0407(3) 0.0661(3) 0.0486(3) 0.0230(2) 0.0109(2) 0.0222(2)
N1 0.045(6) 0.076(7) 0.057(6) 0.018(6) 0.005(5) 0.023(5)
N2 0.069(8) 0.080(7) 0.053(6) 0.042(6) 0.023(6) 0.031(6)
N3 0.062(8) 0.070(7) 0.063(7) 0.004(6) -0.001(6) 0.022(6)
N4 0.035(5) 0.068(6) 0.052(6) 0.014(5) 0.002(5) 0.015(5)
N6 0.040(6) 0.061(6) 0.052(6) 0.032(5) 0.020(5) 0.017(5)
N5 0.049(7) 0.068(7) 0.091(8) 0.039(6) 0.017(6) 0.022(6)
N7 0.037(6) 0.073(7) 0.047(6) 0.020(5) 0.008(5) 0.016(5)
N8 0.046(6) 0.067(6) 0.056(6) 0.029(5) 0.021(5) 0.026(5)
C1 0.039(8) 0.119(12) 0.063(9) -0.003(8) 0.012(7) 0.036(8)
C2 0.027(8) 0.101(11) 0.157(17) 0.071(11) -0.010(9) -0.002(8)
C3 0.039(7) 0.096(9) 0.053(8) 0.008(7) 0.032(6) 0.037(7)
C4 0.058(9) 0.083(9) 0.060(8) 0.042(7) 0.018(7) 0.028(8)
C5 0.048(9) 0.099(11) 0.132(14) 0.066(11) 0.016(9) 0.017(8)
C6 0.051(12) 0.109(14) 0.39(4) 0.13(2) -0.024(18) -0.010(11)
C7 0.056(14) 0.21(3) 0.44(5) 0.18(3) -0.02(2) 0.016(17)
C8 0.054(13) 0.132(18) 0.22(3) 0.071(17) 0.025(15) 0.008(12)
C9 0.122(18) 0.090(13) 0.17(2) 0.041(13) 0.068(17) 0.004(13)
C10 0.067(11) 0.080(11) 0.153(17) 0.041(11) -0.016(11) 0.004(9)
C11 0.055(9) 0.072(9) 0.098(12) 0.052(9) 0.022(9) 0.016(7)
C12 0.075(12) 0.140(15) 0.173(18) 0.100(14) 0.082(13) 0.044(11)
C13 0.079(19) 0.21(3) 0.35(5) 0.20(3) 0.10(2) 0.06(2)
C14 0.09(2) 0.23(4) 0.47(8) 0.29(5) 0.06(3) 0.04(3)
C15 0.13(2) 0.132(19) 0.20(3) 0.096(19) -0.03(2) -0.056(18)
C16 0.100(15) 0.105(14) 0.122(16) 0.065(13) 0.001(12) 0.004(11)
C17 0.050(8) 0.099(10) 0.065(9) 0.021(8) 0.001(7) 0.028(7)
C18 0.062(10) 0.125(13) 0.073(10) 0.022(9) 0.008(9) 0.053(9)
C19 0.071(11) 0.158(15) 0.071(10) 0.037(10) 0.018(9) 0.068(11)
C20 0.067(10) 0.127(12) 0.058(9) 0.035(9) 0.014(8) 0.046(9)
C21 0.049(8) 0.076(9) 0.056(8) 0.018(7) 0.004(7) 0.033(7)
C22 0.057(8) 0.090(10) 0.056(8) 0.033(8) 0.010(7) 0.035(7)
C23 0.058(9) 0.130(13) 0.063(9) 0.027(9) 0.022(8) 0.031(9)
C24 0.099(15) 0.21(2) 0.073(12) 0.045(14) 0.024(12) 0.065(15)
C25 0.093(15) 0.24(3) 0.113(17) 0.101(19) 0.048(14) 0.078(17)
C26 0.105(15) 0.156(18) 0.136(17) 0.091(16) 0.036(14) 0.051(13)
C27 0.095(12) 0.145(15) 0.079(10) 0.074(11) 0.046(10) 0.061(12)
C28 0.070(10) 0.064(9) 0.109(13) -0.003(9) -0.015(10) 0.005(8)
C29 0.098(15) 0.082(12) 0.142(18) -0.039(11) -0.027(13) 0.034(11)
C30 0.100(15) 0.097(13) 0.144(18) -0.018(12) -0.009(14) 0.050(11)
C31 0.071(11) 0.095(11) 0.112(14) -0.021(10) 0.000(10) 0.048(9)
C32 0.060(9) 0.081(9) 0.063(9) 0.020(7) 0.009(7) 0.038(8)
C33 0.049(8) 0.076(8) 0.070(9) 0.026(7) 0.024(7) 0.032(7)
C34 0.041(8) 0.093(10) 0.067(9) 0.020(8) -0.002(7) 0.024(7)
C35 0.068(12) 0.133(14) 0.068(10) 0.024(10) 0.010(9) 0.041(10)
C36 0.062(11) 0.142(15) 0.121(16) 0.023(13) 0.006(11) 0.066(11)
C37 0.104(15) 0.144(15) 0.120(15) 0.054(13) 0.080(14) 0.068(13)
C38 0.072(10) 0.138(13) 0.077(10) 0.053(10) 0.026(9) 0.064(10)
C39 0.048(7) 0.066(8) 0.049(7) 0.024(6) 0.023(6) 0.003(6)
C40 0.050(8) 0.060(7) 0.057(8) 0.017(6) 0.016(6) 0.008(6)
C41 0.056(8) 0.080(9) 0.054(8) 0.034(7) 0.015(7) 0.026(7)
C42 0.051(8) 0.068(8) 0.050(7) 0.027(6) 0.011(6) 0.017(6)
C43 0.031(6) 0.050(7) 0.064(8) 0.017(6) 0.009(6) 0.015(5)
C44 0.065(9) 0.056(8) 0.073(9) 0.022(7) -0.018(7) 0.010(7)
C45 0.105(13) 0.080(10) 0.105(13) 0.035(9) 0.031(11) 0.043(10)
C46 0.15(2) 0.062(11) 0.154(19) 0.040(11) 0.013(16) 0.040(12)
C47 0.102(17) 0.069(11) 0.21(2) 0.074(14) -0.013(17) -0.011(11)
C48 0.069(12) 0.127(15) 0.21(2) 0.126(17) 0.001(14) -0.016(11)
C49 0.053(10) 0.134(15) 0.175(19) 0.104(14) 0.017(11) 0.004(10)
C50 0.040(7) 0.095(10) 0.072(9) 0.034(8) 0.013(7) 0.022(7)
C51 0.043(8) 0.108(11) 0.071(9) 0.037(9) 0.017(7) 0.017(8)
C52 0.064(9) 0.110(11) 0.061(9) 0.028(8) 0.029(8) 0.045(9)
C53 0.056(8) 0.081(9) 0.073(9) 0.042(7) 0.025(7) 0.033(7)
C54 0.043(7) 0.071(8) 0.051(7) 0.023(6) 0.016(6) 0.024(6)
C55 0.057(8) 0.065(8) 0.053(8) 0.019(6) 0.024(7) 0.029(7)
C56 0.093(12) 0.109(12) 0.072(10) 0.039(9) 0.023(9) 0.054(10)
C57 0.17(2) 0.154(17) 0.065(11) 0.060(12) 0.045(13) 0.118(17)
C58 0.17(2) 0.112(15) 0.080(13) 0.056(12) 0.055(15) 0.056(15)
C59 0.113(15) 0.108(13) 0.124(15) 0.063(12) 0.070(14) 0.050(12)
C60 0.101(13) 0.077(9) 0.104(12) 0.060(9) 0.041(10) 0.047(9)
O 0.72(8) 0.43(4) 0.38(5) 0.16(4) 0.22(5) 0.18(5)

loop_
_atom_type_symbol
_atom_type_description
_atom_type_scat_dispersion_real
_atom_type_scat_dispersion_imag
_atom_type_scat_source
C C 0.0033 0.0016 'International Tables Vol C Tables 4.2.6.8 and 6.1.1.4'
H H 0.0000 0.0000 'International Tables Vol C Tables 4.2.6.8 and 6.1.1.4'
N N 0.0061 0.0033 'International Tables Vol C Tables 4.2.6.8 and 6.1.1.4'
Os Os -1.2165 7.6030 'International Tables Vol C Tables 4.2.6.8 and 6.1.1.4'
O O 0.0106 0.0060 'International Tables Vol C Tables 4.2.6.8 and 6.1.1.4'

loop_
_geom_angle_atom_site_label_1
_geom_angle_atom_site_label_2
_geom_angle_atom_site_label_3
_geom_angle
_geom_angle_site_symmetry_1
_geom_angle_site_symmetry_3
_geom_angle_publ_flag
N5 Os1 N3 90.2(4) . . ?
N5 Os1 N7 88.9(4) . . ?
N3 Os1 N7 174.8(4) . . ?
N5 Os1 C1 100.0(5) . . ?
N3 Os1 C1 93.8(5) . . ?
N7 Os1 C1 91.5(4) . . ?
N5 Os1 N1 171.7(4) . . ?
N3 Os1 N1 92.8(4) . . ?
N7 Os1 N1 87.4(4) . . ?
C1 Os1 N1 87.5(5) . . ?
N5 Os1 Os2 92.5(3) . . ?
N3 Os1 Os2 92.4(3) . . ?
N7 Os1 Os2 82.4(3) . . ?
C1 Os1 Os2 166.0(4) . . ?
N1 Os1 Os2 79.6(3) . . ?
N2 Os2 C3 101.9(5) . . ?
N2 Os2 N8 90.6(4) . . ?
C3 Os2 N8 102.3(4) . . ?
N2 Os2 N4 91.0(4) . . ?
C3 Os2 N4 84.4(4) . . ?
N8 Os2 N4 172.7(4) . . ?
N2 Os2 N6 173.8(4) . . ?
C3 Os2 N6 84.2(4) . . ?
N8 Os2 N6 87.0(3) . . ?
N4 Os2 N6 90.7(3) . . ?
N2 Os2 Os1 93.9(3) . . ?
C3 Os2 Os1 159.3(4) . . ?
N8 Os2 Os1 90.7(3) . . ?
N4 Os2 Os1 82.0(3) . . ?
N6 Os2 Os1 80.4(2) . . ?
C21 N1 C17 116.4(12) . . ?
C21 N1 Os1 123.3(8) . . ?
C17 N1 Os1 120.2(10) . . ?
C21 N2 C22 117.9(10) . . ?
C21 N2 Os2 116.1(8) . . ?
C22 N2 Os2 125.5(8) . . ?
C32 N3 C28 121.1(12) . . ?
C32 N3 Os1 117.1(8) . . ?
C28 N3 Os1 121.6(10) . . ?
C32 N4 C33 112.6(10) . . ?
C32 N4 Os2 123.9(8) . . ?
C33 N4 Os2 123.3(8) . . ?
C43 N6 C39 114.9(9) . . ?
C43 N6 Os2 124.7(8) . . ?
C39 N6 Os2 120.3(7) . . ?
C43 N5 C44 116.9(10) . . ?
C43 N5 Os1 118.1(8) . . ?
C44 N5 Os1 125.0(8) . . ?
C50 N7 C54 118.7(10) . . ?
C50 N7 Os1 118.4(8) . . ?
C54 N7 Os1 122.9(7) . . ?
C54 N8 C55 116.5(9) . . ?
C54 N8 Os2 119.8(7) . . ?
C55 N8 Os2 123.2(7) . . ?
C2 C1 Os1 177.1(16) . . ?
C1 C2 C5 170.9(18) . . ?
C4 C3 Os2 175.5(10) . . ?
C3 C4 C11 179.2(15) . . ?
C6 C5 C2 123.8(16) . . ?
C6 C5 C10 115.0(15) . . ?
C2 C5 C10 121.1(14) . . ?
C5 C6 C7 122(2) . . ?
C6 C7 C8 124(2) . . ?
C7 C8 C9 119(2) . . ?
C8 C9 C10 115.8(19) . . ?
C9 C10 C5 123.5(17) . . ?
C16 C11 C12 111.3(16) . . ?
C16 C11 C4 123.8(15) . . ?
C12 C11 C4 124.8(16) . . ?
C13 C12 C11 124(2) . . ?
C14 C13 C12 125(3) . . ?
C13 C14 C15 117(3) . . ?
C16 C15 C14 116(3) . . ?
C11 C16 C15 127(2) . . ?
N1 C17 C18 124.5(14) . . ?
C19 C18 C17 119.1(14) . . ?
C20 C19 C18 117.1(15) . . ?
C19 C20 C21 122.3(15) . . ?
N1 C21 N2 119.1(11) . . ?
N1 C21 C20 120.6(12) . . ?
N2 C21 C20 119.8(13) . . ?
N2 C22 C27 118.7(9) . . ?
N2 C22 C23 121.3(9) . . ?
C27 C22 C23 120.0 . . ?
C24 C23 C22 120.0 . . ?
C23 C24 C25 120.0 . . ?
C26 C25 C24 120.0 . . ?
C27 C26 C25 120.0 . . ?
C26 C27 C22 120.0 . . ?
C29 C28 N3 119.6(15) . . ?
C28 C29 C30 119.6(16) . . ?
C31 C30 C29 120.7(16) . . ?
C30 C31 C32 120.9(16) . . ?
N4 C32 N3 118.0(10) . . ?
N4 C32 C31 123.9(13) . . ?
N3 C32 C31 118.1(13) . . ?
C34 C33 C38 118.1(12) . . ?
C34 C33 N4 119.8(11) . . ?
C38 C33 N4 122.0(12) . . ?
C35 C34 C33 122.0(14) . . ?
C34 C35 C36 120.7(16) . . ?
C35 C36 C37 119.0(16) . . ?
C36 C37 C38 122.5(16) . . ?
C37 C38 C33 117.7(14) . . ?
N6 C39 C40 125.3(11) . . ?
C39 C40 C41 117.7(11) . . ?
C42 C41 C40 120.8(12) . . ?
C41 C42 C43 118.4(11) . . ?
N6 C43 N5 116.3(11) . . ?
N6 C43 C42 122.4(10) . . ?
N5 C43 C42 121.3(11) . . ?
C49 C44 C45 120.2(14) . . ?
C49 C44 N5 122.0(13) . . ?
C45 C44 N5 117.7(13) . . ?
C44 C45 C46 117.3(17) . . ?
C47 C46 C45 122(2) . . ?
C46 C47 C48 120.6(18) . . ?
C47 C48 C49 123.7(19) . . ?
C48 C49 C44 116.3(17) . . ?
C51 C50 N7 121.6(13) . . ?
C50 C51 C52 120.3(12) . . ?
C53 C52 C51 116.8(12) . . ?
C52 C53 C54 122.4(12) . . ?
N8 C54 N7 117.1(10) . . ?
N8 C54 C53 122.9(11) . . ?
N7 C54 C53 120.0(11) . . ?
C60 C55 C56 120.2(13) . . ?
C60 C55 N8 120.4(12) . . ?
C56 C55 N8 119.4(12) . . ?
C55 C56 C57 116.4(16) . . ?
C58 C57 C56 123.7(19) . . ?
C57 C58 C59 119.4(18) . . ?
C58 C59 C60 116.8(18) . . ?
C55 C60 C59 123.5(16) . . ?

loop_
_geom_bond_atom_site_label_1
_geom_bond_atom_site_label_2
_geom_bond_distance
_geom_bond_site_symmetry_2
_geom_bond_publ_flag
Os1 N5 1.988(11) . ?
Os1 N3 2.031(10) . ?
Os1 N7 2.107(9) . ?
Os1 C1 2.120(15) . ?
Os1 N1 2.166(10) . ?
Os1 Os2 2.4708(8) . ?
Os2 N2 1.983(10) . ?
Os2 C3 1.987(13) . ?
Os2 N8 1.988(8) . ?
Os2 N4 2.112(9) . ?
Os2 N6 2.130(9) . ?
N1 C21 1.347(15) . ?
N1 C17 1.364(15) . ?
N2 C21 1.364(15) . ?
N2 C22 1.393(12) . ?
N3 C32 1.380(16) . ?
N3 C28 1.406(16) . ?
N4 C32 1.376(15) . ?
N4 C33 1.419(14) . ?
N6 C43 1.361(13) . ?
N6 C39 1.361(14) . ?
N5 C43 1.377(14) . ?
N5 C44 1.467(15) . ?
N7 C50 1.380(14) . ?
N7 C54 1.380(14) . ?
N8 C54 1.337(13) . ?
N8 C55 1.424(14) . ?
C1 C2 1.147(18) . ?
C2 C5 1.392(19) . ?
C3 C4 1.240(17) . ?
C4 C11 1.431(18) . ?
C5 C6 1.30(2) . ?
C5 C10 1.45(2) . ?
C6 C7 1.35(3) . ?
C7 C8 1.36(3) . ?
C8 C9 1.38(3) . ?
C9 C10 1.41(2) . ?
C11 C16 1.34(2) . ?
C11 C12 1.343(19) . ?
C12 C13 1.34(3) . ?
C13 C14 1.26(5) . ?
C14 C15 1.40(4) . ?
C15 C16 1.39(3) . ?
C17 C18 1.398(18) . ?
C18 C19 1.38(2) . ?
C19 C20 1.370(19) . ?
C20 C21 1.424(17) . ?
C22 C27 1.400(6) . ?
C22 C23 1.400(6) . ?
C23 C24 1.400(6) . ?
C24 C25 1.400(6) . ?
C25 C26 1.400(6) . ?
C26 C27 1.400(6) . ?
C28 C29 1.38(2) . ?
C29 C30 1.40(2) . ?
C30 C31 1.36(2) . ?
C31 C32 1.424(16) . ?
C33 C34 1.382(17) . ?
C33 C38 1.418(17) . ?
C34 C35 1.350(18) . ?
C35 C36 1.36(2) . ?
C36 C37 1.36(2) . ?
C37 C38 1.38(2) . ?
C39 C40 1.361(16) . ?
C40 C41 1.375(15) . ?
C41 C42 1.349(15) . ?
C42 C43 1.416(15) . ?
C44 C49 1.398(19) . ?
C44 C45 1.408(18) . ?
C45 C46 1.42(2) . ?
C46 C47 1.28(3) . ?
C47 C48 1.35(3) . ?
C48 C49 1.38(2) . ?
C50 C51 1.364(16) . ?
C51 C52 1.446(17) . ?
C52 C53 1.353(16) . ?
C53 C54 1.401(15) . ?
C55 C60 1.332(18) . ?
C55 C56 1.400(18) . ?
C56 C57 1.43(2) . ?
C57 C58 1.36(2) . ?
C58 C59 1.39(2) . ?
C59 C60 1.447(19) . ?

loop_
_geom_torsion_atom_site_label_1
_geom_torsion_atom_site_label_2
_geom_torsion_atom_site_label_3
_geom_torsion_atom_site_label_4
_geom_torsion
_geom_torsion_site_symmetry_1
_geom_torsion_site_symmetry_2
_geom_torsion_site_symmetry_3
_geom_torsion_site_symmetry_4
_geom_torsion_publ_flag
N5 Os1 Os2 N2 -162.0(4) . . . . ?
N3 Os1 Os2 N2 -71.7(4) . . . . ?
N7 Os1 Os2 N2 109.4(4) . . . . ?
C1 Os1 Os2 N2 44.5(14) . . . . ?
N1 Os1 Os2 N2 20.7(4) . . . . ?
N5 Os1 Os2 C3 -22.0(9) . . . . ?
N3 Os1 Os2 C3 68.2(9) . . . . ?
N7 Os1 Os2 C3 -110.6(8) . . . . ?
C1 Os1 Os2 C3 -175.6(16) . . . . ?
N1 Os1 Os2 C3 160.6(8) . . . . ?
N5 Os1 Os2 N8 107.4(4) . . . . ?
N3 Os1 Os2 N8 -162.3(4) . . . . ?
N7 Os1 Os2 N8 18.8(4) . . . . ?
C1 Os1 Os2 N8 -46.2(14) . . . . ?
N1 Os1 Os2 N8 -70.0(4) . . . . ?
N5 Os1 Os2 N4 -71.5(4) . . . . ?
N3 Os1 Os2 N4 18.8(4) . . . . ?
N7 Os1 Os2 N4 -160.1(3) . . . . ?
C1 Os1 Os2 N4 134.9(14) . . . . ?
N1 Os1 Os2 N4 111.1(4) . . . . ?
N5 Os1 Os2 N6 20.5(4) . . . . ?
N3 Os1 Os2 N6 110.8(4) . . . . ?
N7 Os1 Os2 N6 -68.1(3) . . . . ?
C1 Os1 Os2 N6 -133.0(14) . . . . ?
N1 Os1 Os2 N6 -156.8(3) . . . . ?
N5 Os1 N1 C21 -41(3) . . . . ?
N3 Os1 N1 C21 69.3(10) . . . . ?
N7 Os1 N1 C21 -105.5(9) . . . . ?
C1 Os1 N1 C21 162.9(10) . . . . ?
Os2 Os1 N1 C21 -22.7(9) . . . . ?
N5 Os1 N1 C17 141(2) . . . . ?
N3 Os1 N1 C17 -108.0(9) . . . . ?
N7 Os1 N1 C17 77.2(9) . . . . ?
C1 Os1 N1 C17 -14.4(9) . . . . ?
Os2 Os1 N1 C17 160.0(9) . . . . ?
C3 Os2 N2 C21 167.4(8) . . . . ?
N8 Os2 N2 C21 64.7(9) . . . . ?
N4 Os2 N2 C21 -108.1(9) . . . . ?
N6 Os2 N2 C21 -3(4) . . . . ?
Os1 Os2 N2 C21 -26.0(8) . . . . ?
C3 Os2 N2 C22 -21.0(9) . . . . ?
N8 Os2 N2 C22 -123.6(9) . . . . ?
N4 Os2 N2 C22 63.5(9) . . . . ?
N6 Os2 N2 C22 169(3) . . . . ?
Os1 Os2 N2 C22 145.6(8) . . . . ?
N5 Os1 N3 C32 71.1(10) . . . . ?
N7 Os1 N3 C32 -9(5) . . . . ?
C1 Os1 N3 C32 171.1(10) . . . . ?
N1 Os1 N3 C32 -101.2(10) . . . . ?
Os2 Os1 N3 C32 -21.5(10) . . . . ?
N5 Os1 N3 C28 -102.8(12) . . . . ?
N7 Os1 N3 C28 177(4) . . . . ?
C1 Os1 N3 C28 -2.7(12) . . . . ?
N1 Os1 N3 C28 85.0(12) . . . . ?
Os2 Os1 N3 C28 164.7(11) . . . . ?
N2 Os2 N4 C32 70.9(10) . . . . ?
C3 Os2 N4 C32 172.8(11) . . . . ?
N8 Os2 N4 C32 -32(3) . . . . ?
N6 Os2 N4 C32 -103.1(10) . . . . ?
Os1 Os2 N4 C32 -22.9(10) . . . . ?
N2 Os2 N4 C33 -103.6(10) . . . . ?
C3 Os2 N4 C33 -1.8(10) . . . . ?
N8 Os2 N4 C33 154(3) . . . . ?
N6 Os2 N4 C33 82.3(10) . . . . ?
Os1 Os2 N4 C33 162.6(10) . . . . ?
N2 Os2 N6 C43 -47(4) . . . . ?
C3 Os2 N6 C43 142.3(9) . . . . ?
N8 Os2 N6 C43 -115.1(8) . . . . ?
N4 Os2 N6 C43 58.0(8) . . . . ?
Os1 Os2 N6 C43 -23.8(8) . . . . ?
N2 Os2 N6 C39 134(3) . . . . ?
C3 Os2 N6 C39 -35.8(8) . . . . ?
N8 Os2 N6 C39 66.8(8) . . . . ?
N4 Os2 N6 C39 -120.2(8) . . . . ?
Os1 Os2 N6 C39 158.0(8) . . . . ?
N3 Os1 N5 C43 -117.9(9) . . . . ?
N7 Os1 N5 C43 57.0(9) . . . . ?
C1 Os1 N5 C43 148.3(9) . . . . ?
N1 Os1 N5 C43 -7(3) . . . . ?
Os2 Os1 N5 C43 -25.4(8) . . . . ?
N3 Os1 N5 C44 59.9(10) . . . . ?
N7 Os1 N5 C44 -125.3(10) . . . . ?
C1 Os1 N5 C44 -33.9(11) . . . . ?
N1 Os1 N5 C44 171(2) . . . . ?
Os2 Os1 N5 C44 152.4(10) . . . . ?
N5 Os1 N7 C50 69.5(9) . . . . ?
N3 Os1 N7 C50 150(4) . . . . ?
C1 Os1 N7 C50 -30.5(9) . . . . ?
N1 Os1 N7 C50 -118.0(9) . . . . ?
Os2 Os1 N7 C50 162.2(8) . . . . ?
N5 Os1 N7 C54 -111.6(9) . . . . ?
N3 Os1 N7 C54 -31(5) . . . . ?
C1 Os1 N7 C54 148.4(9) . . . . ?
N1 Os1 N7 C54 60.9(9) . . . . ?
Os2 Os1 N7 C54 -18.9(8) . . . . ?
N2 Os2 N8 C54 -119.9(9) . . . . ?
C3 Os2 N8 C54 137.8(9) . . . . ?
N4 Os2 N8 C54 -18(3) . . . . ?
N6 Os2 N8 C54 54.4(9) . . . . ?
Os1 Os2 N8 C54 -26.0(9) . . . . ?
N2 Os2 N8 C55 52.4(10) . . . . ?
C3 Os2 N8 C55 -50.0(10) . . . . ?
N4 Os2 N8 C55 155(3) . . . . ?
N6 Os2 N8 C55 -133.4(9) . . . . ?
Os1 Os2 N8 C55 146.2(9) . . . . ?
N5 Os1 C1 C2 -175(27) . . . . ?
N3 Os1 C1 C2 94(27) . . . . ?
N7 Os1 C1 C2 -86(27) . . . . ?
N1 Os1 C1 C2 2(27) . . . . ?
Os2 Os1 C1 C2 -22(28) . . . . ?
Os1 C1 C2 C5 -105(26) . . . . ?
N2 Os2 C3 C4 -129(15) . . . . ?
N8 Os2 C3 C4 -36(16) . . . . ?
N4 Os2 C3 C4 141(16) . . . . ?
N6 Os2 C3 C4 50(15) . . . . ?
Os1 Os2 C3 C4 92(15) . . . . ?
Os2 C3 C4 C11 1(100) . . . . ?
C1 C2 C5 C6 137(12) . . . . ?
C1 C2 C5 C10 -47(14) . . . . ?
C2 C5 C6 C7 -180(3) . . . . ?
C10 C5 C6 C7 4(4) . . . . ?
C5 C6 C7 C8 -9(6) . . . . ?
C6 C7 C8 C9 8(5) . . . . ?
C7 C8 C9 C10 -3(4) . . . . ?
C8 C9 C10 C5 -2(3) . . . . ?
C6 C5 C10 C9 1(3) . . . . ?
C2 C5 C10 C9 -175.2(18) . . . . ?
C3 C4 C11 C16 1(100) . . . . ?
C3 C4 C11 C12 -174(100) . . . . ?
C16 C11 C12 C13 -3(3) . . . . ?
C4 C11 C12 C13 173(2) . . . . ?
C11 C12 C13 C14 7(5) . . . . ?
C12 C13 C14 C15 -9(6) . . . . ?
C13 C14 C15 C16 7(5) . . . . ?
C12 C11 C16 C15 2(3) . . . . ?
C4 C11 C16 C15 -173.5(18) . . . . ?
C14 C15 C16 C11 -5(4) . . . . ?
C21 N1 C17 C18 1.6(18) . . . . ?
Os1 N1 C17 C18 179.1(10) . . . . ?
N1 C17 C18 C19 -3(2) . . . . ?
C17 C18 C19 C20 2(2) . . . . ?
C18 C19 C20 C21 -1(2) . . . . ?
C17 N1 C21 N2 -172.3(11) . . . . ?
Os1 N1 C21 N2 10.3(15) . . . . ?
C17 N1 C21 C20 -0.2(17) . . . . ?
Os1 N1 C21 C20 -177.6(9) . . . . ?
C22 N2 C21 N1 -157.9(10) . . . . ?
Os2 N2 C21 N1 14.4(14) . . . . ?
C22 N2 C21 C20 30.0(16) . . . . ?
Os2 N2 C21 C20 -157.7(9) . . . . ?
C19 C20 C21 N1 0(2) . . . . ?
C19 C20 C21 N2 171.8(13) . . . . ?
C21 N2 C22 C27 -124.2(10) . . . . ?
Os2 N2 C22 C27 64.3(10) . . . . ?
C21 N2 C22 C23 56.6(12) . . . . ?
Os2 N2 C22 C23 -114.9(8) . . . . ?
N2 C22 C23 C24 179.2(9) . . . . ?
C27 C22 C23 C24 0.0 . . . . ?
C22 C23 C24 C25 0.0 . . . . ?
C23 C24 C25 C26 0.0 . . . . ?
C24 C25 C26 C27 0.0 . . . . ?
C25 C26 C27 C22 0.0 . . . . ?
N2 C22 C27 C26 -179.2(9) . . . . ?
C23 C22 C27 C26 0.0 . . . . ?
C32 N3 C28 C29 -2(2) . . . . ?
Os1 N3 C28 C29 171.7(14) . . . . ?
N3 C28 C29 C30 2(3) . . . . ?
C28 C29 C30 C31 -2(4) . . . . ?
C29 C30 C31 C32 2(3) . . . . ?
C33 N4 C32 N3 -171.7(11) . . . . ?
Os2 N4 C32 N3 13.3(17) . . . . ?
C33 N4 C32 C31 10.3(19) . . . . ?
Os2 N4 C32 C31 -164.8(11) . . . . ?
C28 N3 C32 N4 -176.6(13) . . . . ?
Os1 N3 C32 N4 9.5(16) . . . . ?
C28 N3 C32 C31 2(2) . . . . ?
Os1 N3 C32 C31 -172.3(11) . . . . ?
C30 C31 C32 N4 176.6(17) . . . . ?
C30 C31 C32 N3 -1(3) . . . . ?
C32 N4 C33 C34 90.1(14) . . . . ?
Os2 N4 C33 C34 -94.8(13) . . . . ?
C32 N4 C33 C38 -91.7(15) . . . . ?
Os2 N4 C33 C38 83.4(14) . . . . ?
C38 C33 C34 C35 3(2) . . . . ?
N4 C33 C34 C35 -179.2(13) . . . . ?
C33 C34 C35 C36 -1(3) . . . . ?
C34 C35 C36 C37 0(3) . . . . ?
C35 C36 C37 C38 -1(3) . . . . ?
C36 C37 C38 C33 3(3) . . . . ?
C34 C33 C38 C37 -3(2) . . . . ?
N4 C33 C38 C37 178.6(13) . . . . ?
C43 N6 C39 C40 -5.3(16) . . . . ?
Os2 N6 C39 C40 173.0(9) . . . . ?
N6 C39 C40 C41 -0.3(18) . . . . ?
C39 C40 C41 C42 3.1(18) . . . . ?
C40 C41 C42 C43 0.0(17) . . . . ?
C39 N6 C43 N5 -169.7(10) . . . . ?
Os2 N6 C43 N5 12.0(13) . . . . ?
C39 N6 C43 C42 8.6(15) . . . . ?
Os2 N6 C43 C42 -169.7(8) . . . . ?
C44 N5 C43 N6 -164.7(10) . . . . ?
Os1 N5 C43 N6 13.3(13) . . . . ?
C44 N5 C43 C42 17.0(16) . . . . ?
Os1 N5 C43 C42 -165.0(8) . . . . ?
C41 C42 C43 N6 -6.2(17) . . . . ?
C41 C42 C43 N5 172.0(10) . . . . ?
C43 N5 C44 C49 -109.7(15) . . . . ?
Os1 N5 C44 C49 72.5(17) . . . . ?
C43 N5 C44 C45 71.7(16) . . . . ?
Os1 N5 C44 C45 -106.1(13) . . . . ?
C49 C44 C45 C46 -1(2) . . . . ?
N5 C44 C45 C46 177.9(13) . . . . ?
C44 C45 C46 C47 -2(3) . . . . ?
C45 C46 C47 C48 3(4) . . . . ?
C46 C47 C48 C49 -1(4) . . . . ?
C47 C48 C49 C44 -2(3) . . . . ?
C45 C44 C49 C48 2(2) . . . . ?
N5 C44 C49 C48 -176.3(14) . . . . ?
C54 N7 C50 C51 -1.4(17) . . . . ?
Os1 N7 C50 C51 177.5(10) . . . . ?
N7 C50 C51 C52 -1.3(19) . . . . ?
C50 C51 C52 C53 0.2(19) . . . . ?
C51 C52 C53 C54 3.5(19) . . . . ?
C55 N8 C54 N7 -155.3(10) . . . . ?
Os2 N8 C54 N7 17.5(14) . . . . ?
C55 N8 C54 C53 24.2(16) . . . . ?
Os2 N8 C54 C53 -163.0(9) . . . . ?
C50 N7 C54 N8 -175.5(10) . . . . ?
Os1 N7 C54 N8 5.6(14) . . . . ?
C50 N7 C54 C53 5.0(16) . . . . ?
Os1 N7 C54 C53 -173.9(9) . . . . ?
C52 C53 C54 N8 174.3(12) . . . . ?
C52 C53 C54 N7 -6.2(19) . . . . ?
C54 N8 C55 C60 -122.1(13) . . . . ?
Os2 N8 C55 C60 65.4(14) . . . . ?
C54 N8 C55 C56 58.7(14) . . . . ?
Os2 N8 C55 C56 -113.8(11) . . . . ?
C60 C55 C56 C57 1.7(19) . . . . ?
N8 C55 C56 C57 -179.0(11) . . . . ?
C55 C56 C57 C58 -4(2) . . . . ?
C56 C57 C58 C59 2(3) . . . . ?
C57 C58 C59 C60 1(2) . . . . ?
C56 C55 C60 C59 2(2) . . . . ?
N8 C55 C60 C59 -177.7(11) . . . . ?
C58 C59 C60 C55 -3(2) . . . . ?
